data_4322846
loop_
_publ_author_name
'Masaaki Ohba'
'Naoki Usuki'
'Nobuo Fukita'
'Hisashi \=Okawa'

_publ_section_title
;
 Structure and Magnetic Properties of One-Dimensional
 PPh4[Ni(pn)2][M(CN)6].H2O (M = Fe, Cr, Co) Bimetallic Assemblies
;
_journal_name_full 'Inorganic Chemistry'
_journal_page_first 3349
_journal_page_last 3354
_journal_paper_doi 10.1021/ic9704748
_journal_volume 37
_journal_year 1998
_chemical_formula_sum 'C36 H42 Co N10 Ni O P'
_space_group_IT_number 13
_symmetry_cell_setting monoclinic
_symmetry_Int_Tables_number 13
_symmetry_space_group_name_Hall '-P 2yc'
_symmetry_space_group_name_H-M 'P 1 2/c 1'
_audit_creation_date 'Sun Apr 13 14:46:18 1997'
_audit_creation_method 'from TEXRAY.INF file'
_cell_angle_alpha 90
_cell_angle_beta 99.840(7)
_cell_angle_gamma 90
_cell_formula_units_Z 2.00
_cell_length_a 12.971(1)
_cell_length_b 8.437(1)
_cell_length_c 17.118(1)
_cell_measurement_reflns_used 25
_cell_measurement_temperature 20.0
_cell_measurement_theta_max 30.00
_cell_measurement_theta_min 29.56
_cell_volume 1845.8(3)
_computing_cell_refinement 'MSC/AFC Diffractometer Control'
_computing_data_collection 'MSC/AFC Diffractometer Control'
_computing_data_reduction 'teXsan: PROCESS (MSC)'
_computing_publication_material 'teXsan: FINISH (MSC)'
_computing_structure_refinement 'teXsan: LS (MSC)'
_diffrn_ambient_temperature 20.0
_diffrn_measurement_device AFC7R
_diffrn_measurement_method 'omega/2-theta scans'
_diffrn_orient_matrix_UB_11 -0.06301
_diffrn_orient_matrix_UB_12 0.03412
_diffrn_orient_matrix_UB_13 -0.03844
_diffrn_orient_matrix_UB_21 0.03063
_diffrn_orient_matrix_UB_22 0.10842
_diffrn_orient_matrix_UB_23 -0.00188
_diffrn_orient_matrix_UB_31 0.03485
_diffrn_orient_matrix_UB_32 -0.03360
_diffrn_orient_matrix_UB_33 -0.04510
_diffrn_radiation_monochromator graphite
_diffrn_radiation_source 'X-ray tube'
_diffrn_radiation_type MoKalpha
_diffrn_radiation_wavelength 0.7107
_diffrn_reflns_av_R_equivalents 2.33
_diffrn_reflns_limit_h_max 15
_diffrn_reflns_limit_h_min 0
_diffrn_reflns_limit_k_max 0
_diffrn_reflns_limit_k_min 0
_diffrn_reflns_limit_l_max 17
_diffrn_reflns_limit_l_min -8
_diffrn_reflns_number 3669
_diffrn_reflns_theta_max 25.0002
_diffrn_standards_decay_% -0.73
_diffrn_standards_interval_count 150
_diffrn_standards_number 3
_exptl_absorpt_coefficient_mu_cm 10.469
_exptl_absorpt_correction_T_max 1.000
_exptl_absorpt_correction_T_min 0.905
_exptl_absorpt_correction_type psi-scan
_exptl_crystal_colour purple
_exptl_crystal_density_diffrn 1.402
_exptl_crystal_description trigonal
_exptl_crystal_F_000 812.00
_exptl_crystal_size_max 0.200
_exptl_crystal_size_min 0.200
_refine_diff_density_max -0.59790
_refine_diff_density_min 0.74390
_refine_ls_extinction_coef 0.00000
_refine_ls_extinction_method Zachariasen_type_2_Gaussian_isotropic
_refine_ls_goodness_of_fit_obs 7.090
_refine_ls_matrix_type full
_refine_ls_number_parameters 234
_refine_ls_number_reflns 2946
_refine_ls_number_restraints 0
_refine_ls_R_factor_obs 0.0730
_refine_ls_shift/esd_max 3.8510
_refine_ls_structure_factor_coef F
_refine_ls_weighting_scheme sigma
_refine_ls_wR_factor_obs 0.0730
_cod_data_source_file ic9704748_3.cif
_cod_data_source_block PPh4[Ni(pn)2][Co(CN)6].H2O(3)
_cod_original_cell_volume 1845.7(3)
_cod_original_sg_symbol_H-M 'P 2/c '
_cod_original_formula_sum 'C36 H42 N10 O P Co Ni'
_cod_database_code 4322846

loop_
_symmetry_equiv_pos_as_xyz
'   +x,   +y,   +z'
'   -x,   +y,1/2-z'
'   -x,   -y,   -z'
'   +x,   -y,1/2+z'

loop_
_atom_site_aniso_label
_atom_site_aniso_U_11
_atom_site_aniso_U_22
_atom_site_aniso_U_33
_atom_site_aniso_U_12
_atom_site_aniso_U_13
_atom_site_aniso_U_23
Ni 0.0310(6) 0.0269(6) 0.0290(5) 0.0034(4) 0.0107(4) -0.0015(4)
Co 0.0324(6) 0.0242(6) 0.0252(5) 0.0000 0.0104(4) 0.0000
P1 0.042(1) 0.037(1) 0.037(1) 0.0000 0.014(1) 0.0000
O1 0.096(8) 0.056(7) 0.072(7) -0.012(6) 0.001(6) 0.004(6)
N1 0.042(3) 0.042(3) 0.022(2) 0.006(2) 0.005(2) -0.013(2)
N2 0.034(3) 0.055(4) 0.061(4) 0.002(3) 0.008(3) -0.004(3)
N3 0.105(5) 0.070(4) 0.059(4) -0.033(4) -0.001(4) 0.033(4)
N4 0.034(3) 0.031(3) 0.042(3) 0.014(2) 0.015(2) 0.005(2)
N5 0.040(3) 0.038(3) 0.049(3) -0.007(2) 0.011(2) 0.012(2)
C1 0.029(3) 0.029(3) 0.024(3) 0.000(2) 0.008(2) -0.008(2)
C2 0.039(3) 0.027(3) 0.044(3) 0.003(3) 0.022(3) -0.002(3)
C3 0.054(4) 0.033(3) 0.036(3) -0.014(3) 0.008(3) 0.014(3)
C4 0.040(4) 0.048(4) 0.068(5) 0.001(3) 0.012(3) 0.002(4)
C5 0.036(4) 0.066(5) 0.071(5) 0.006(4) 0.012(3) -0.004(4)
C6 0.037(4) 0.070(5) 0.076(5) -0.006(4) 0.019(4) 0.012(4)
C7 0.040(3) 0.041(4) 0.037(3) -0.004(3) 0.009(3) -0.003(3)
C8 0.046(4) 0.050(4) 0.047(4) -0.003(3) -0.002(3) 0.005(3)
C9 0.063(5) 0.042(4) 0.049(4) -0.008(4) 0.004(3) 0.005(3)
C10 0.055(4) 0.051(4) 0.052(4) -0.020(4) 0.013(3) -0.006(3)
C11 0.040(4) 0.063(5) 0.052(4) -0.004(3) 0.005(3) -0.009(4)
C12 0.047(4) 0.047(4) 0.034(3) 0.002(3) 0.011(3) -0.001(3)
C13 0.042(3) 0.034(3) 0.045(4) 0.002(3) 0.012(3) 0.007(3)
C14 0.070(5) 0.047(4) 0.063(5) 0.008(4) 0.037(4) 0.006(4)
C15 0.061(5) 0.046(4) 0.079(5) 0.015(4) 0.029(4) 0.012(4)
C16 0.068(5) 0.053(5) 0.065(5) 0.011(4) 0.016(4) 0.023(4)
C17 0.061(4) 0.064(5) 0.047(4) 0.007(4) 0.024(3) 0.009(4)
C18 0.042(4) 0.051(4) 0.049(4) 0.006(3) 0.018(3) 0.004(3)

loop_
_atom_site_label
_atom_site_fract_x
_atom_site_fract_y
_atom_site_fract_z
_atom_site_U_iso_or_equiv
_atom_site_thermal_displace_type
_atom_site_calc_flag
_atom_site_calc_attached_atom
Ni 0.0000 0.0000 0.0000 0.0283(3) Uij ? ?
Co 0.0000 0.3243(1) 0.2500 0.0266(3) Uij ? ?
P1 0.5000 0.0646(3) 0.2500 0.0381(6) Uij ? ?
O1 0.8889(8) 0.490(1) 0.4996(6) 0.076(4) Uij ? ?
N1 0.0317(4) 0.0939(6) 0.1183(2) 0.035(1) Uij ? ?
N2 -0.2299(4) 0.3183(7) 0.1700(3) 0.050(2) Uij ? ?
N3 0.0425(5) 0.5859(8) 0.1385(3) 0.080(2) Uij ? ?
N4 -0.1256(3) 0.1586(5) -0.0269(3) 0.035(1) Uij ? ?
N5 -0.1130(4) -0.1458(6) 0.0370(3) 0.042(1) Uij ? ?
C1 0.0236(4) 0.1718(6) 0.1700(3) 0.027(1) Uij ? ?
C2 -0.1448(5) 0.3218(7) 0.2006(3) 0.035(2) Uij ? ?
C3 0.0279(5) 0.4883(7) 0.1791(3) 0.041(2) Uij ? ?
C4 -0.2213(5) 0.0672(8) -0.0287(4) 0.052(2) Uij ? ?
C5 -0.3184(5) 0.1669(9) -0.0345(4) 0.057(2) Uij ? ?
C6 -0.2063(5) -0.0460(9) 0.0384(4) 0.060(2) Uij ? ?
C7 0.3974(4) -0.0649(7) 0.2725(3) 0.039(2) Uij ? ?
C8 0.4251(5) -0.2068(8) 0.3117(4) 0.049(2) Uij ? ?
C9 0.3480(5) -0.3125(8) 0.3232(4) 0.052(2) Uij ? ?
C10 0.2447(5) -0.2806(8) 0.2958(4) 0.052(2) Uij ? ?
C11 0.2169(5) -0.1377(9) 0.2591(4) 0.052(2) Uij ? ?
C12 0.2923(5) -0.0283(7) 0.2467(3) 0.042(2) Uij ? ?
C13 0.4505(5) 0.1952(7) 0.1680(3) 0.040(2) Uij ? ?
C14 0.3761(6) 0.3067(8) 0.1795(4) 0.057(2) Uij ? ?
C15 0.3357(5) 0.4065(8) 0.1181(4) 0.060(2) Uij ? ?
C16 0.3729(6) 0.3988(9) 0.0475(4) 0.061(2) Uij ? ?
C17 0.4504(5) 0.2923(9) 0.0387(4) 0.055(2) Uij ? ?
C18 0.4898(5) 0.1887(8) 0.0983(4) 0.046(2) Uij ? ?
H1 -0.1239 0.2522 0.0122 0.0429 Uij ? ?
H2 -0.0983 0.1614 -0.0769 0.0429 Uij ? ?
H3 -0.2275 -0.0147 -0.0759 0.0429 Uij ? ?
H4 -0.3198 0.2453 0.0161 0.0429 Uij ? ?
H5 -0.3177 0.2081 -0.0772 0.0429 Uij ? ?
H6 -0.3797 0.1016 -0.0356 0.0429 Uij ? ?
H7 -0.1996 0.0335 0.0884 0.0429 Uij ? ?
H8 -0.2777 -0.1162 0.0210 0.0429 Uij ? ?
H9 -0.0973 -0.1958 0.0855 0.0429 Uij ? ?
H10 -0.1287 -0.2300 0.0056 0.0429 Uij ? ?
H11 0.4958 -0.2337 0.3335 0.0429 Uij ? ?
H12 0.3726 -0.4201 0.3482 0.0429 Uij ? ?
H13 0.1892 -0.3602 0.3096 0.0429 Uij ? ?
H14 0.1433 -0.1133 0.2374 0.0429 Uij ? ?
H15 0.2682 0.0633 0.2034 0.0429 Uij ? ?
H16 0.3523 0.3196 0.2302 0.0429 Uij ? ?
H17 0.2761 0.4839 0.1250 0.0429 Uij ? ?
H18 0.3502 0.4748 0.0040 0.0429 Uij ? ?
H19 0.4751 0.2874 -0.0131 0.0429 Uij ? ?
H20 0.5512 0.1147 0.0897 0.0429 Uij ? ?

loop_
_atom_type_symbol
_atom_type_oxidation_number
_atom_type_number_in_cell
_atom_type_scat_dispersion_real
_atom_type_scat_dispersion_imag
_atom_type_scat_source
C 0 72 0.003 0.002 'International Tables'
H 0 84 0.000 0.000 'International Tables'
N 0 20 0.006 0.003 'International Tables'
O 0 2 0.011 0.006 'International Tables'
P 0 2 0.102 0.094 'International Tables'
Ni 0 2 0.339 1.112 'International Tables'
Co 0 2 0.349 0.972 'International Tables'

loop_
_geom_angle_atom_site_label_1
_geom_angle_atom_site_label_2
_geom_angle_atom_site_label_3
_geom_angle
_geom_angle_site_symmetry_1
_geom_angle_site_symmetry_2
_geom_angle_site_symmetry_3
_geom_angle_publ_flag
N(1) Ni N(1) 180.0000 ? ? ? yes
N(1) Ni N(4) 89.3(2) ? ? ? yes
N(1) Ni N(4) 90.7(2) ? ? ? yes
N(1) Ni N(5) 87.9(2) ? ? ? yes
N(1) Ni N(5) 92.1(2) ? ? ? yes
N(1) Ni N(4) 90.7(2) ? ? ? yes
N(1) Ni N(4) 89.3(2) ? ? ? yes
N(1) Ni N(5) 92.1(2) ? ? ? yes
N(1) Ni N(5) 87.9(2) ? ? ? yes
N(4) Ni N(4) 180.0000 ? ? ? yes
N(4) Ni N(5) 83.3(2) ? ? ? yes
N(4) Ni N(5) 96.7(2) ? ? ? yes
N(4) Ni N(5) 96.7(2) ? ? ? yes
N(4) Ni N(5) 83.3(2) ? ? ? yes
N(5) Ni N(5) 180.0000 ? ? ? yes
C(1) Co C(1) 97.0(3) ? ? ? yes
C(1) Co C(2) 86.7(2) ? ? ? yes
C(1) Co C(2) 92.5(2) ? ? ? yes
C(1) Co C(3) 87.8(2) ? ? ? yes
C(1) Co C(3) 174.6(2) ? ? ? yes
C(1) Co C(2) 92.5(2) ? ? ? yes
C(1) Co C(2) 86.7(2) ? ? ? yes
C(1) Co C(3) 174.6(2) ? ? ? yes
C(1) Co C(3) 87.8(2) ? ? ? yes
C(2) Co C(2) 178.8(3) ? ? ? yes
C(2) Co C(3) 90.3(2) ? ? ? yes
C(2) Co C(3) 90.6(2) ? ? ? yes
C(2) Co C(3) 90.6(2) ? ? ? yes
C(2) Co C(3) 90.3(2) ? ? ? yes
C(3) Co C(3) 87.5(4) ? ? ? yes
C(7) P(1) C(7) 105.9(4) ? ? ? yes
C(7) P(1) C(13) 110.8(3) ? ? ? yes
C(7) P(1) C(13) 112.2(3) ? ? ? yes
C(7) P(1) C(13) 112.2(3) ? ? ? yes
C(7) P(1) C(13) 110.8(3) ? ? ? yes
C(13) P(1) C(13) 105.1(4) ? ? ? yes
Ni N(1) C(1) 158.7(4) ? ? ? yes
Ni N(4) C(4) 107.1(4) ? ? ? yes
Ni N(4) H(1) 114.5408 ? ? ? no
Ni N(4) H(2) 79.8866 ? ? ? no
C(4) N(4) H(1) 110.0121 ? ? ? no
C(4) N(4) H(2) 115.2761 ? ? ? no
H(1) N(4) H(2) 125.2189 ? ? ? no
Ni N(5) C(6) 106.7(4) ? ? ? yes
Ni N(5) H(9) 118.8009 ? ? ? no
Ni N(5) H(10) 112.6169 ? ? ? no
C(6) N(5) H(9) 107.5397 ? ? ? no
C(6) N(5) H(10) 111.1723 ? ? ? no
H(9) N(5) H(10) 99.8344 ? ? ? no
Co C(1) N(1) 172.9(5) ? ? ? yes
Co C(2) N(2) 178.4(5) ? ? ? yes
Co C(3) N(3) 178.4(7) ? ? ? yes
N(4) C(4) C(5) 113.9(5) ? ? ? yes
N(4) C(4) C(6) 109.0(5) ? ? ? yes
N(4) C(4) H(3) 108.4554 ? ? ? no
C(5) C(4) C(6) 114.2(6) ? ? ? yes
C(5) C(4) H(3) 111.2380 ? ? ? no
C(6) C(4) H(3) 98.8374 ? ? ? no
C(4) C(5) H(4) 114.4101 ? ? ? no
C(4) C(5) H(5) 99.2649 ? ? ? no
C(4) C(5) H(6) 111.1178 ? ? ? no
H(4) C(5) H(5) 117.3526 ? ? ? no
H(4) C(5) H(6) 103.6475 ? ? ? no
H(5) C(5) H(6) 111.3082 ? ? ? no
N(5) C(6) C(4) 110.7(5) ? ? ? yes
N(5) C(6) H(7) 114.3486 ? ? ? no
N(5) C(6) H(8) 110.0773 ? ? ? no
C(4) C(6) H(7) 101.3161 ? ? ? no
C(4) C(6) H(8) 98.2979 ? ? ? no
H(7) C(6) H(8) 120.0865 ? ? ? no
P(1) C(7) C(8) 118.9(5) ? ? ? yes
P(1) C(7) C(12) 120.9(5) ? ? ? yes
C(8) C(7) C(12) 120.1(6) ? ? ? yes
C(7) C(8) C(9) 119.5(6) ? ? ? yes
C(7) C(8) H(11) 123.0435 ? ? ? no
C(9) C(8) H(11) 117.4289 ? ? ? no
C(8) C(9) C(10) 121.0(6) ? ? ? yes
C(8) C(9) H(12) 116.6476 ? ? ? no
C(10) C(9) H(12) 122.0434 ? ? ? no
C(9) C(10) C(11) 119.5(6) ? ? ? yes
C(9) C(10) H(13) 118.0365 ? ? ? no
C(11) C(10) H(13) 122.0004 ? ? ? no
C(10) C(11) C(12) 121.0(6) ? ? ? yes
C(10) C(11) H(14) 121.1200 ? ? ? no
C(12) C(11) H(14) 117.7579 ? ? ? no
C(7) C(12) C(11) 118.8(6) ? ? ? yes
C(7) C(12) H(15) 121.8647 ? ? ? no
C(11) C(12) H(15) 116.9085 ? ? ? no
P(1) C(13) C(14) 117.8(5) ? ? ? yes
P(1) C(13) C(18) 120.8(5) ? ? ? yes
C(14) C(13) C(18) 121.3(6) ? ? ? yes
C(13) C(14) C(15) 119.4(6) ? ? ? yes
C(13) C(14) H(16) 122.3060 ? ? ? no
C(15) C(14) H(16) 118.2646 ? ? ? no
C(14) C(15) C(16) 119.7(6) ? ? ? yes
C(14) C(15) H(17) 119.4935 ? ? ? no
C(16) C(15) H(17) 120.8096 ? ? ? no
C(15) C(16) C(17) 119.9(6) ? ? ? yes
C(15) C(16) H(18) 121.7235 ? ? ? no
C(17) C(16) H(18) 118.0969 ? ? ? no
C(16) C(17) C(18) 121.3(6) ? ? ? yes
C(16) C(17) H(19) 118.5109 ? ? ? no
C(18) C(17) H(19) 120.0710 ? ? ? no
C(13) C(18) C(17) 118.3(6) ? ? ? yes
C(13) C(18) H(20) 123.4612 ? ? ? no
C(17) C(18) H(20) 118.1432 ? ? ? no

loop_
_geom_bond_atom_site_label_1
_geom_bond_atom_site_label_2
_geom_bond_distance
_geom_bond_site_symmetry_1
_geom_bond_site_symmetry_2
_geom_bond_publ_flag
Ni N(1) 2.147(4) ? ? yes
Ni N(1) 2.147(4) ? ? yes
Ni N(4) 2.098(4) ? ? yes
Ni N(4) 2.098(4) ? ? yes
Ni N(5) 2.093(4) ? ? yes
Ni N(5) 2.093(4) ? ? yes
Co C(1) 1.941(5) ? ? yes
Co C(1) 1.941(5) ? ? yes
Co C(2) 1.924(6) ? ? yes
Co C(2) 1.924(6) ? ? yes
Co C(3) 1.916(5) ? ? yes
Co C(3) 1.916(5) ? ? yes
P(1) C(7) 1.813(6) ? ? yes
P(1) C(7) 1.813(6) ? ? yes
P(1) C(13) 1.813(6) ? ? yes
P(1) C(13) 1.813(6) ? ? yes
N(1) C(1) 1.122(6) ? ? yes
N(2) C(2) 1.137(7) ? ? yes
N(3) C(3) 1.114(7) ? ? yes
N(4) C(4) 1.457(7) ? ? yes
N(4) H(1) 1.0328 ? ? no
N(4) H(2) 0.9811 ? ? no
N(5) C(6) 1.477(8) ? ? yes
N(5) H(9) 0.9224 ? ? no
N(5) H(10) 0.8925 ? ? no
C(4) C(5) 1.504(8) ? ? yes
C(4) C(6) 1.481(9) ? ? yes
C(4) H(3) 1.0554 ? ? no
C(5) H(4) 1.0928 ? ? no
C(5) H(5) 0.8109 ? ? no
C(5) H(6) 0.9655 ? ? no
C(6) H(7) 1.0798 ? ? no
C(6) H(8) 1.0970 ? ? no
C(7) C(8) 1.390(8) ? ? yes
C(7) C(12) 1.393(8) ? ? yes
C(8) C(9) 1.379(8) ? ? yes
C(8) H(11) 0.9556 ? ? no
C(9) C(10) 1.368(9) ? ? yes
C(9) H(12) 1.0305 ? ? no
C(10) C(11) 1.378(9) ? ? yes
C(10) H(13) 1.0413 ? ? no
C(11) C(12) 1.388(8) ? ? yes
C(11) H(14) 0.9852 ? ? no
C(12) H(15) 1.0801 ? ? no
C(13) C(14) 1.386(8) ? ? yes
C(13) C(18) 1.376(8) ? ? yes
C(14) C(15) 1.378(9) ? ? yes
C(14) H(16) 0.9769 ? ? no
C(15) C(16) 1.378(9) ? ? yes
C(15) H(17) 1.0340 ? ? no
C(16) C(17) 1.375(9) ? ? yes
C(16) H(18) 0.9887 ? ? no
C(17) C(18) 1.374(9) ? ? yes
C(17) H(19) 0.9928 ? ? no
C(18) H(20) 1.0423 ? ? no
